data_7130985
loop_
_publ_author_name
'Nguyen, Thanh Binh'
'Retailleau, Pascal'

_publ_section_title
;
 Direct access to thieno[3,4-b]thiophenes via elemental sulfur-promoted
 sulfurative tetramerization of acetophenones
;
_journal_name_full 'Chemical Communications'
_journal_paper_doi 10.1039/D2CC05539B
_journal_year 2022
_chemical_formula_moiety 'C32 H16 Br4 O2 S2'
_chemical_formula_sum 'C32 H16 Br4 O2 S2'
_chemical_formula_weight 816.229
_chemical_name_systematic
;
'(3,6-bis(3-bromophenyl)thieno[3,4-b]thiophene-2,4-diyl)bis
((3-bromophenyl)methanone)'
;
_space_group_crystal_system monoclinic
_space_group_IT_number 14
_space_group_name_Hall '-P 2yn'
_space_group_name_H-M_alt 'P 1 21/n 1'
_symmetry_Int_Tables_number 14
_atom_sites_solution_primary other
_atom_sites_solution_secondary difmap
_audit_creation_date 2022-04-15
_audit_creation_method
;
Olex2 1.5
(compiled 2021.12.09 svn.r5202d8cf for OlexSys, GUI svn.r6439)
;
_audit_update_record
;
2022-08-02 deposited with the CCDC.	2022-11-08 downloaded from the CCDC.
;
_cell_angle_alpha 90
_cell_angle_beta 110.769(7)
_cell_angle_gamma 90
_cell_formula_units_Z 4
_cell_length_a 12.9600(9)
_cell_length_b 15.6784(9)
_cell_length_c 15.0197(9)
_cell_measurement_reflns_used 11359
_cell_measurement_temperature 293(2)
_cell_measurement_theta_max 27.6400
_cell_measurement_theta_min 2.5810
_cell_volume 2853.6(3)
_computing_cell_refinement 'CrysAlisPro 1.171.41.122a (Rigaku OD, 2021)'
_computing_data_collection 'CrysAlisPro 1.171.41.122a (Rigaku OD, 2021)'
_computing_data_reduction 'CrysAlisPro 1.171.41.122a (Rigaku OD, 2021)'
_computing_molecular_graphics 'Olex2 1.5 (Dolomanov et al., 2009)'
_computing_publication_material 'Olex2 1.5 (Dolomanov et al., 2009)'
_computing_structure_refinement 'olex2.refine 1.5 (Bourhis et al., 2015)'
_diffrn_ambient_temperature 293(2)
_diffrn_detector 'Hybrid Pixel Array Detector'
_diffrn_detector_area_resol_mean 5.8140
_diffrn_measured_fraction_theta_full 0.9969
_diffrn_measured_fraction_theta_max 0.9972
_diffrn_measurement_details
;
List of Runs (angles in degrees, time in seconds):

  # Type    Start    End  Width  t~exp~   \w     \q     \k     \f   Frames
#--------------------------------------------------------------------------
  1  \w    -28.00  90.00   0.50   45.00    --    1.00  57.00  90.00  236
  2  \w    -28.00  81.00   0.50   45.00    --    1.00  57.00-180.00  218
  3  \w     48.00  82.00   0.50   45.00    --    1.00  57.00 -30.00   68
  4  \w      5.00  89.00   0.50   45.00    --    1.00  38.00 -90.00  168
  5  \w    -31.00  88.00   0.50   45.00    --   -1.30  57.00 150.00  238
  6  \w      2.00  28.00   0.50   45.00    --   -1.30  57.00-120.00   52
;
_diffrn_measurement_device 'four-circle diffractometer'
_diffrn_measurement_device_type 'XtaLAB AFC12 (RINC): Kappa single'
_diffrn_measurement_method '\w scans'
_diffrn_orient_matrix_type 'CrysAlisPro convention (1999,Acta A55,543-557)'
_diffrn_orient_matrix_UB_11 0.0189946000
_diffrn_orient_matrix_UB_12 0.0410517000
_diffrn_orient_matrix_UB_13 -0.0067932000
_diffrn_orient_matrix_UB_21 0.0425395000
_diffrn_orient_matrix_UB_22 -0.0189948000
_diffrn_orient_matrix_UB_23 -0.0127123000
_diffrn_orient_matrix_UB_31 -0.0354551000
_diffrn_orient_matrix_UB_32 -0.0008339000
_diffrn_orient_matrix_UB_33 -0.0483859000
_diffrn_radiation_monochromator mirror
_diffrn_radiation_probe x-ray
_diffrn_radiation_type 'Mo K\a'
_diffrn_radiation_wavelength 0.71073
_diffrn_reflns_av_R_equivalents 0.0554
_diffrn_reflns_av_unetI/netI 0.0395
_diffrn_reflns_Laue_measured_fraction_full 0.9969
_diffrn_reflns_Laue_measured_fraction_max 0.9972
_diffrn_reflns_limit_h_max 17
_diffrn_reflns_limit_h_min -17
_diffrn_reflns_limit_k_max 21
_diffrn_reflns_limit_k_min -21
_diffrn_reflns_limit_l_max 19
_diffrn_reflns_limit_l_min -19
_diffrn_reflns_number 52554
_diffrn_reflns_point_group_measured_fraction_full 0.9969
_diffrn_reflns_point_group_measured_fraction_max 0.9972
_diffrn_reflns_theta_full 25.2417
_diffrn_reflns_theta_max 26.02
_diffrn_reflns_theta_min 2.89
_diffrn_source 'micro-focus sealed X-ray tube'
_diffrn_source_type 'Rigaku (Mo) X-ray Source'
_exptl_absorpt_coefficient_mu 5.818
_exptl_absorpt_correction_T_max 1.000
_exptl_absorpt_correction_T_min 0.321
_exptl_absorpt_correction_type gaussian
_exptl_absorpt_process_details
;
CrysAlisPro 1.171.41.122a (Rigaku Oxford Diffraction, 2021)
Numerical absorption correction based on gaussian integration over
a multifaceted crystal model
Empirical absorption correction using spherical harmonics,
implemented in SCALE3 ABSPACK scaling algorithm.
;
_exptl_crystal_colour yellow
_exptl_crystal_density_diffrn 1.900
_exptl_crystal_description pinnacoid
_exptl_crystal_F_000 1584
_exptl_crystal_size_max 0.18
_exptl_crystal_size_mid 0.18
_exptl_crystal_size_min 0.03
_refine_diff_density_max 1.3030
_refine_diff_density_min -0.7358
_refine_diff_density_rms 0.0974
_refine_ls_d_res_high 0.8100
_refine_ls_d_res_low 7.0507
_refine_ls_goodness_of_fit_ref 1.0836
_refine_ls_hydrogen_treatment mixed
_refine_ls_matrix_type full
_refine_ls_number_constraints 41
_refine_ls_number_parameters 500
_refine_ls_number_reflns 5603
_refine_ls_number_restraints 260
_refine_ls_restrained_S_all 1.0570
_refine_ls_R_factor_all 0.0506
_refine_ls_R_factor_gt 0.0372
_refine_ls_shift/su_max -0.0009
_refine_ls_shift/su_mean 0.0001
_refine_ls_structure_factor_coef Fsqd
_refine_ls_weighting_details 'w=1/[\s^2^(Fo^2^)+(0.0261P)^2^+5.7477P] where P=(Fo^2^+2Fc^2^)/3'
_refine_ls_weighting_scheme calc
_refine_ls_wR_factor_gt 0.0898
_refine_ls_wR_factor_ref 0.0961
_reflns_Friedel_coverage 0.0
_reflns_limit_h_max 9
_reflns_limit_h_min -15
_reflns_limit_k_max 19
_reflns_limit_k_min 0
_reflns_limit_l_max 18
_reflns_limit_l_min -9
_reflns_number_gt 4568
_reflns_number_total 5603
_reflns_threshold_expression I>=2u(I)
_cod_data_source_file d2cc05539b2.cif
_cod_data_source_block B14572
_cod_original_sg_symbol_Hall '-P 2yn '
_cod_database_code 7130985
_olex2_refinement_description
;
1. Fixed Uiso
 At 1.2 times of:
  All C(H) groups
2. Restrained distances
 C5-C20 \\sim C5-C20B
 with sigma of 0.02
3. Rigid bond restraints
 Br3, C20, C21, C22, C23, C24, C25
 with sigma for 1-2 distances of 0.01 and sigma for 1-3 distances of 0.01
 Br3B, C20B, C21B, C22B, C23B, C24B, C25B
 with sigma for 1-2 distances of 0.01 and sigma for 1-3 distances of 0.01
4. Uiso/Uaniso restraints and constraints
Br3 \\sim C20 \\sim C21 \\sim C22 \\sim C23 \\sim C24 \\sim C25 \\sim Br3B
\\sim C20B \\sim C21B \\sim C22B \\sim C23B \\sim C24B \\sim C25B: within 2A
with sigma of 0.04 and sigma for terminal atoms of 0.08 within 2A
5. Others
 Sof(Br3B)=Sof(C20B)=Sof(C21B)=Sof(H21B)=Sof(C22B)=Sof(H22B)=Sof(C23B)=
 Sof(H23B)=Sof(C24B)=Sof(C25B)=Sof(H25B)=1-FVAR(1)
 Sof(Br3)=Sof(C20)=Sof(C21)=Sof(H21)=Sof(C22)=Sof(C23)=Sof(H23)=Sof(C24)=
 Sof(H24)=Sof(C25)=Sof(H25)=FVAR(1)
6.a Aromatic/amide H refined with riding coordinates:
 C8(H8), C10(H10), C11(H11), C12(H12), C15(H15), C17(H17), C18(H18), C19(H19),
 C21(H21), C23(H23), C24(H24), C25(H25), C21B(H21B), C22B(H22B), C23B(H23B),
 C25B(H25B), C28(H28), C30(H30), C31(H31), C32(H32)
;
_olex2_submission_special_instructions 'No special instructions were received'
_oxdiff_exptl_absorpt_empirical_details
;
Empirical correction (ABSPACK) includes:
- Absorption correction using spherical harmonics
- Frame scaling
;
_oxdiff_exptl_absorpt_empirical_full_max 2.085
_oxdiff_exptl_absorpt_empirical_full_min 0.737

loop_
_space_group_symop_id
_space_group_symop_operation_xyz
1 x,y,z
2 -x+1/2,y+1/2,-z+1/2
3 -x,-y,-z
4 x-1/2,-y-1/2,z-1/2

loop_
_atom_site_label
_atom_site_type_symbol
_atom_site_fract_x
_atom_site_fract_y
_atom_site_fract_z
_atom_site_U_iso_or_equiv
_atom_site_adp_type
_atom_site_occupancy
_atom_site_refinement_flags_posn
_atom_site_refinement_flags_adp
_atom_site_disorder_group
C1 C 0.2589(3) 0.4112(2) 0.5340(2) 0.0370(8) Uani 1.000000 . . .
O1 O 0.0132(2) 0.4984(2) 0.2530(2) 0.0586(8) Uani 1.000000 . . .
S1 S 0.13752(8) 0.45432(6) 0.45698(6) 0.0425(2) Uani 1.000000 . . .
Br1 Br 0.46877(10) 0.21692(8) 0.82945(8) 0.0782(5) Uani 1.000000 . . .
C2 C 0.1873(3) 0.4679(2) 0.3657(2) 0.0389(8) Uani 1.000000 . . .
O2 O 0.6630(3) 0.3805(2) 0.4690(2) 0.0661(9) Uani 1.000000 . . .
S2 S 0.47044(8) 0.37371(6) 0.52378(6) 0.0422(2) Uani 1.000000 . . .
Br2 Br 0.10476(13) 0.62814(9) -0.05351(8) 0.0843(6) Uani 1.000000 . . .
C3 C 0.2942(3) 0.4363(2) 0.3921(2) 0.0355(8) Uani 1.000000 . . .
C4 C 0.3335(3) 0.4060(2) 0.4879(2) 0.0360(8) Uani 1.000000 . . .
Br4 Br 0.41388(11) 0.19649(8) 0.07452(8) 0.0731(5) Uani 1.000000 . . .
C5 C 0.3740(3) 0.4234(2) 0.3460(2) 0.0388(8) Uani 1.000000 D . .
C6 C 0.4715(3) 0.3914(2) 0.4090(2) 0.0384(8) Uani 1.000000 . . .
C7 C 0.2705(3) 0.3857(2) 0.6309(2) 0.0367(8) Uani 1.000000 . . .
C8 C 0.3527(3) 0.3280(2) 0.6797(3) 0.0436(9) Uani 1.000000 . . .
H8 H 0.4005(3) 0.3069(2) 0.6511(3) 0.0524(10) Uiso 1.000000 R . .
C9 C 0.3635(3) 0.3024(3) 0.7698(3) 0.0478(9) Uani 1.000000 . . .
C10 C 0.2949(4) 0.3330(3) 0.8151(3) 0.0531(10) Uani 1.000000 . . .
H10 H 0.3036(4) 0.3154(3) 0.8765(3) 0.0637(13) Uiso 1.000000 R . .
C11 C 0.2133(3) 0.3904(3) 0.7670(3) 0.0514(10) Uani 1.000000 . . .
H11 H 0.1662(3) 0.4116(3) 0.7962(3) 0.0617(12) Uiso 1.000000 R . .
C12 C 0.2011(3) 0.4165(2) 0.6762(3) 0.0427(9) Uani 1.000000 . . .
H12 H 0.1458(3) 0.4553(2) 0.6449(3) 0.0512(10) Uiso 1.000000 R . .
C13 C 0.1122(3) 0.5102(2) 0.2790(2) 0.0417(8) Uani 1.000000 . . .
C14 C 0.1603(3) 0.5716(2) 0.2278(3) 0.0401(8) Uani 1.000000 . . .
C15 C 0.1146(4) 0.5752(3) 0.1291(3) 0.0481(10) Uani 1.000000 . . .
H15 H 0.0557(4) 0.5401(3) 0.0961(3) 0.0577(11) Uiso 1.000000 R . .
C16 C 0.1572(4) 0.6312(3) 0.0804(3) 0.0525(10) Uani 1.000000 . . .
C17 C 0.2405(4) 0.6861(3) 0.1287(3) 0.0619(12) Uani 1.000000 . . .
H17 H 0.2669(4) 0.7252(3) 0.0953(3) 0.0742(14) Uiso 1.000000 R . .
C18 C 0.2856(4) 0.6831(3) 0.2274(3) 0.0582(11) Uani 1.000000 . . .
H18 H 0.3421(4) 0.7204(3) 0.2601(3) 0.0698(13) Uiso 1.000000 R . .
C19 C 0.2470(3) 0.6250(2) 0.2771(3) 0.0467(9) Uani 1.000000 . . .
H19 H 0.2788(3) 0.6218(2) 0.3431(3) 0.0561(11) Uiso 1.000000 R . .
Br3 Br 0.14888(6) 0.34658(6) -0.01007(5) 0.0652(3) Uani 0.6343(16) . U 1
C20 C 0.3602(13) 0.4426(11) 0.2452(8) 0.030(2) Uani 0.6343(16) D U 1
C21 C 0.2770(10) 0.3986(9) 0.1763(9) 0.037(2) Uani 0.6343(16) . U 1
H21 H 0.2302(10) 0.3632(9) 0.1942(9) 0.044(2) Uiso 0.6343(16) R . 1
C22 C 0.2632(8) 0.4069(7) 0.0817(7) 0.0410(18) Uani 0.6343(16) . U 1
C23 C 0.3302(9) 0.4599(7) 0.0527(8) 0.050(2) Uani 0.6343(16) . U 1
H23 H 0.3205(9) 0.4660(7) -0.0114(8) 0.060(2) Uiso 0.6343(16) R . 1
C24 C 0.4126(8) 0.5038(6) 0.1225(6) 0.051(2) Uani 0.6343(16) . U 1
H24 H 0.4581(8) 0.5401(6) 0.1040(6) 0.061(2) Uiso 0.6343(16) R . 1
C25 C 0.4300(10) 0.4962(10) 0.2173(9) 0.043(2) Uani 0.6343(16) . U 1
H25 H 0.4869(10) 0.5259(10) 0.2624(9) 0.052(3) Uiso 0.6343(16) R . 1
Br3B Br 0.45018(17) 0.55365(12) 0.04924(13) 0.0979(8) Uani 0.3657(16) . U 2
C20B C 0.333(2) 0.427(2) 0.2385(15) 0.034(4) Uani 0.3657(16) D U 2
C21B C 0.2468(19) 0.3844(16) 0.1783(17) 0.043(4) Uani 0.3657(16) . U 2
H21B H 0.2031(19) 0.3515(16) 0.2025(17) 0.052(5) Uiso 0.3657(16) R . 2
C22B C 0.2217(17) 0.3889(13) 0.0804(13) 0.057(4) Uani 0.3657(16) . U 2
H22B H 0.1627(17) 0.3583(13) 0.0388(13) 0.069(5) Uiso 0.3657(16) R . 2
C23B C 0.2840(18) 0.4380(14) 0.0474(15) 0.063(4) Uani 0.3657(16) . U 2
H23B H 0.2688(18) 0.4383(14) -0.0179(15) 0.075(4) Uiso 0.3657(16) R . 2
C24B C 0.3625(18) 0.4842(13) 0.0987(15) 0.055(3) Uani 0.3657(16) . U 2
C25B C 0.3956(17) 0.4824(17) 0.2044(16) 0.041(4) Uani 0.3657(16) . U 2
H25B H 0.4530(17) 0.5154(17) 0.2445(16) 0.050(4) Uiso 0.3657(16) R . 2
C26 C 0.5794(3) 0.3729(2) 0.3985(3) 0.0443(9) Uani 1.000000 . . .
C27 C 0.5848(3) 0.3452(2) 0.3055(3) 0.0453(9) Uani 1.000000 . . .
C28 C 0.5094(3) 0.2904(2) 0.2451(3) 0.0438(9) Uani 1.000000 . . .
H28 H 0.4531(3) 0.2674(2) 0.2624(3) 0.0526(10) Uiso 1.000000 R . .
C29 C 0.5178(4) 0.2696(3) 0.1587(3) 0.0503(10) Uani 1.000000 . . .
C30 C 0.6006(4) 0.3036(3) 0.1320(4) 0.0643(12) Uani 1.000000 . . .
H30 H 0.6049(4) 0.2903(3) 0.0730(4) 0.0772(15) Uiso 1.000000 R . .
C31 C 0.6771(5) 0.3574(3) 0.1936(4) 0.0723(14) Uani 1.000000 . . .
H31 H 0.7331(5) 0.3804(3) 0.1760(4) 0.0868(17) Uiso 1.000000 R . .
C32 C 0.6714(4) 0.3773(3) 0.2810(4) 0.0619(12) Uani 1.000000 . . .
H32 H 0.7249(4) 0.4119(3) 0.3232(4) 0.0743(14) Uiso 1.000000 R . .

loop_
_atom_site_aniso_label
_atom_site_aniso_U_11
_atom_site_aniso_U_22
_atom_site_aniso_U_33
_atom_site_aniso_U_12
_atom_site_aniso_U_13
_atom_site_aniso_U_23
C1 0.045(2) 0.0366(18) 0.0296(17) -0.0004(15) 0.0132(15) 0.0013(14)
O1 0.0432(17) 0.080(2) 0.0478(16) 0.0013(14) 0.0102(13) 0.0144(15)
S1 0.0431(5) 0.0518(6) 0.0340(5) 0.0036(4) 0.0154(4) 0.0069(4)
Br1 0.0819(10) 0.0992(11) 0.0615(8) 0.0421(8) 0.0351(7) 0.0416(7)
C2 0.045(2) 0.042(2) 0.0301(17) 0.0014(16) 0.0149(15) 0.0045(15)
O2 0.0493(17) 0.089(2) 0.0553(18) 0.0091(16) 0.0130(15) -0.0089(17)
S2 0.0444(5) 0.0512(6) 0.0299(4) 0.0083(4) 0.0119(4) 0.0049(4)
Br2 0.1187(13) 0.0924(11) 0.0451(8) 0.0115(9) 0.0332(8) 0.0203(7)
C3 0.041(2) 0.0373(19) 0.0286(16) 0.0027(15) 0.0123(14) 0.0014(14)
C4 0.042(2) 0.0354(18) 0.0292(17) 0.0037(15) 0.0104(15) 0.0026(14)
Br4 0.0954(11) 0.0728(10) 0.0519(8) -0.0024(8) 0.0271(7) -0.0085(7)
C5 0.051(2) 0.0347(19) 0.0328(18) 0.0027(16) 0.0171(16) 0.0010(14)
C6 0.046(2) 0.0382(19) 0.0328(18) 0.0040(16) 0.0168(16) -0.0006(15)
C7 0.046(2) 0.0358(19) 0.0292(17) -0.0013(15) 0.0141(15) 0.0014(14)
C8 0.054(2) 0.046(2) 0.0360(19) 0.0067(17) 0.0220(17) 0.0057(16)
C9 0.055(2) 0.054(2) 0.0363(19) 0.0101(19) 0.0180(18) 0.0119(17)
C10 0.062(3) 0.072(3) 0.0317(19) 0.009(2) 0.0239(18) 0.0129(19)
C11 0.057(2) 0.063(3) 0.043(2) 0.006(2) 0.0281(19) 0.0008(19)
C12 0.048(2) 0.043(2) 0.040(2) 0.0058(17) 0.0191(17) 0.0034(16)
C13 0.047(2) 0.047(2) 0.0302(17) 0.0075(17) 0.0123(16) 0.0021(15)
C14 0.043(2) 0.042(2) 0.0357(18) 0.0109(16) 0.0142(16) 0.0060(15)
C15 0.057(2) 0.046(2) 0.040(2) 0.0064(18) 0.0154(18) 0.0064(17)
C16 0.068(3) 0.050(2) 0.042(2) 0.012(2) 0.023(2) 0.0118(18)
C17 0.082(3) 0.049(2) 0.067(3) 0.005(2) 0.041(3) 0.014(2)
C18 0.065(3) 0.046(2) 0.067(3) 0.000(2) 0.027(2) -0.004(2)
C19 0.051(2) 0.048(2) 0.041(2) 0.0058(18) 0.0162(18) -0.0016(17)
Br3 0.0535(4) 0.0980(6) 0.0379(4) -0.0004(4) 0.0088(3) -0.0140(3)
C20 0.034(6) 0.029(6) 0.031(3) -0.002(4) 0.015(3) 0.000(3)
C21 0.034(5) 0.042(5) 0.037(4) 0.003(4) 0.015(3) 0.005(3)
C22 0.042(5) 0.052(5) 0.032(3) 0.009(3) 0.017(3) 0.001(3)
C23 0.064(6) 0.060(5) 0.035(4) 0.010(4) 0.030(4) 0.006(3)
C24 0.067(6) 0.048(4) 0.050(4) 0.005(4) 0.035(4) 0.007(3)
C25 0.050(7) 0.039(5) 0.051(4) -0.004(4) 0.031(4) 0.004(3)
Br3B 0.1286(16) 0.1101(14) 0.0892(12) 0.0238(11) 0.0808(11) 0.0433(10)
C20B 0.041(12) 0.028(10) 0.038(6) 0.000(6) 0.019(6) 0.004(5)
C21B 0.053(11) 0.043(8) 0.034(5) -0.007(6) 0.017(6) -0.007(5)
C22B 0.071(11) 0.059(9) 0.039(5) 0.012(6) 0.017(6) -0.000(5)
C23B 0.085(11) 0.071(10) 0.040(6) 0.022(5) 0.032(6) 0.007(5)
C24B 0.071(10) 0.062(9) 0.048(7) 0.019(5) 0.039(6) 0.014(6)
C25B 0.042(10) 0.040(9) 0.051(6) 0.005(6) 0.026(6) 0.009(5)
C26 0.049(2) 0.042(2) 0.044(2) 0.0039(17) 0.0195(19) 0.0005(17)
C27 0.052(2) 0.040(2) 0.051(2) 0.0079(17) 0.0263(19) 0.0030(17)
C28 0.049(2) 0.042(2) 0.047(2) 0.0069(17) 0.0246(18) 0.0031(17)
C29 0.065(3) 0.043(2) 0.050(2) 0.0110(19) 0.029(2) -0.0014(18)
C30 0.087(3) 0.060(3) 0.064(3) 0.004(3) 0.050(3) 0.002(2)
C31 0.083(4) 0.069(3) 0.090(4) -0.011(3) 0.063(3) -0.000(3)
C32 0.066(3) 0.054(3) 0.081(3) -0.007(2) 0.044(3) -0.007(2)

loop_
_atom_type_symbol
_atom_type_scat_dispersion_real
_atom_type_scat_dispersion_imag
_atom_type_scat_Cromer_Mann_a1
_atom_type_scat_Cromer_Mann_a2
_atom_type_scat_Cromer_Mann_a3
_atom_type_scat_Cromer_Mann_a4
_atom_type_scat_Cromer_Mann_b1
_atom_type_scat_Cromer_Mann_b2
_atom_type_scat_Cromer_Mann_b3
_atom_type_scat_Cromer_Mann_b4
_atom_type_scat_Cromer_Mann_c
_atom_type_scat_source
_atom_type_scat_dispersion_source
Br -0.28346 2.55990 17.17890 5.23580 5.63770 3.98510 2.17230 16.57960 0.26090 41.43280 2.95570 'International Tables Volume C Table 6.1.1.4 (pp. 500-502)' 'Henke, Gullikson and Davis, At. Data and Nucl. Data Tables, 1993, 54, 2'
C 0.00347 0.00161 2.31000 1.02000 1.58860 0.86500 20.84390 10.20750 0.56870 51.65120 0.21560 'International Tables Volume C Table 6.1.1.4 (pp. 500-502)' 'Henke, Gullikson and Davis, At. Data and Nucl. Data Tables, 1993, 54, 2'
H 0.00000 0.00000 0.49300 0.32291 0.14019 0.04081 10.51090 26.12570 3.14236 57.79970 0.00304 'International Tables Volume C Table 6.1.1.4 (pp. 500-502)' 'Henke, Gullikson and Davis, At. Data and Nucl. Data Tables, 1993, 54, 2'
O 0.01158 0.00611 3.04850 2.28680 1.54630 0.86700 13.27710 5.70110 0.32390 32.90890 0.25080 'International Tables Volume C Table 6.1.1.4 (pp. 500-502)' 'Henke, Gullikson and Davis, At. Data and Nucl. Data Tables, 1993, 54, 2'
S 0.12424 0.12443 6.90530 5.20340 1.43790 1.58630 1.46790 22.21510 0.25360 56.17200 0.86690 'International Tables Volume C Table 6.1.1.4 (pp. 500-502)' 'Henke, Gullikson and Davis, At. Data and Nucl. Data Tables, 1993, 54, 2'

loop_
_exptl_crystal_face_index_h
_exptl_crystal_face_index_k
_exptl_crystal_face_index_l
_exptl_crystal_face_perp_dist
1 0 -1 0.0232
-1 0 1 0.0100
2 0 1 0.1020
-2 0 -1 0.1045
-1 5 -4 0.0857
1 -5 4 0.0869
-1 -5 -3 0.0738
1 5 4 0.0861

loop_
_geom_angle_atom_site_label_1
_geom_angle_atom_site_label_2
_geom_angle_atom_site_label_3
_geom_angle
_geom_angle_site_symmetry_1
_geom_angle_site_symmetry_3
_geom_angle_publ_flag
C4 C1 S1 108.8(2) . . ?
C7 C1 S1 121.4(3) . . ?
C7 C1 C4 129.8(3) . . ?
C2 S1 C1 94.12(17) . . ?
C3 C2 S1 110.3(3) . . ?
C13 C2 S1 116.1(3) . . ?
C13 C2 C3 133.6(3) . . ?
C6 S2 C4 90.72(17) . . ?
C4 C3 C2 111.6(3) . . ?
C5 C3 C2 136.3(3) . . ?
C5 C3 C4 112.1(3) . . ?
S2 C4 C1 133.2(3) . . ?
C3 C4 C1 115.1(3) . . ?
C3 C4 S2 111.6(3) . . ?
C6 C5 C3 111.1(3) . . ?
C20 C5 C3 127.5(8) . . ?
C20 C5 C6 121.4(8) . . ?
C20B C5 C3 117.9(13) . . ?
C20B C5 C6 129.4(14) . . ?
C5 C6 S2 114.1(3) . . ?
C26 C6 S2 114.1(3) . . ?
C26 C6 C5 131.7(3) . . ?
C8 C7 C1 119.4(3) . . ?
C12 C7 C1 122.3(3) . . ?
C12 C7 C8 118.3(3) . . ?
H8 C8 C7 119.9(2) . . ?
C9 C8 C7 120.1(4) . . ?
C9 C8 H8 119.9(2) . . ?
C8 C9 Br1 118.6(3) . . ?
C10 C9 Br1 119.5(3) . . ?
C10 C9 C8 121.7(4) . . ?
H10 C10 C9 120.8(2) . . ?
C11 C10 C9 118.4(3) . . ?
C11 C10 H10 120.8(2) . . ?
H11 C11 C10 119.7(2) . . ?
C12 C11 C10 120.6(4) . . ?
C12 C11 H11 119.7(2) . . ?
C11 C12 C7 120.9(4) . . ?
H12 C12 C7 119.6(2) . . ?
H12 C12 C11 119.6(2) . . ?
C2 C13 O1 120.4(3) . . ?
C14 C13 O1 121.1(3) . . ?
C14 C13 C2 118.4(3) . . ?
C15 C14 C13 118.5(4) . . ?
C19 C14 C13 121.3(3) . . ?
C19 C14 C15 120.2(4) . . ?
H15 C15 C14 120.2(2) . . ?
C16 C15 C14 119.6(4) . . ?
C16 C15 H15 120.2(3) . . ?
C15 C16 Br2 119.4(3) . . ?
C17 C16 Br2 119.9(3) . . ?
C17 C16 C15 120.6(4) . . ?
H17 C17 C16 120.1(3) . . ?
C18 C17 C16 119.8(4) . . ?
C18 C17 H17 120.1(3) . . ?
H18 C18 C17 119.8(3) . . ?
C19 C18 C17 120.3(4) . . ?
C19 C18 H18 119.8(3) . . ?
C18 C19 C14 119.3(4) . . ?
H19 C19 C14 120.3(2) . . ?
H19 C19 C18 120.3(3) . . ?
C21 C20 C5 116.1(8) . . ?
C25 C20 C5 124.5(8) . . ?
C25 C20 C21 119.2(9) . . ?
H21 C21 C20 119.7(6) . . ?
C22 C21 C20 120.5(8) . . ?
C22 C21 H21 119.7(6) . . ?
C21 C22 Br3 119.4(8) . . ?
C23 C22 Br3 119.4(8) . . ?
C23 C22 C21 121.2(8) . . ?
H23 C23 C22 121.2(6) . . ?
C24 C23 C22 117.5(9) . . ?
C24 C23 H23 121.2(5) . . ?
H24 C24 C23 118.5(5) . . ?
C25 C24 C23 123.0(8) . . ?
C25 C24 H24 118.5(5) . . ?
C24 C25 C20 118.6(8) . . ?
H25 C25 C20 120.7(6) . . ?
H25 C25 C24 120.7(5) . . ?
C21B C20B C5 126.1(17) . . ?
C25B C20B C5 112.9(16) . . ?
C25B C20B C21B 121.1(17) . . ?
H21B C21B C20B 119.6(12) . . ?
C22B C21B C20B 120.8(16) . . ?
C22B C21B H21B 119.6(11) . . ?
H22B C22B C21B 120.8(11) . . ?
C23B C22B C21B 118.4(18) . . ?
C23B C22B H22B 120.8(11) . . ?
H23B C23B C22B 117.7(11) . . ?
C24B C23B C22B 125(2) . . ?
C24B C23B H23B 117.7(14) . . ?
C23B C24B Br3B 123.5(18) . . ?
C25B C24B Br3B 116.1(16) . . ?
C25B C24B C23B 120.3(17) . . ?
C24B C25B C20B 114.5(16) . . ?
H25B C25B C20B 122.7(11) . . ?
H25B C25B C24B 122.7(11) . . ?
C6 C26 O2 117.8(4) . . ?
C27 C26 O2 121.2(4) . . ?
C27 C26 C6 121.0(3) . . ?
C28 C27 C26 122.9(4) . . ?
C32 C27 C26 117.0(4) . . ?
C32 C27 C28 120.1(4) . . ?
H28 C28 C27 120.2(2) . . ?
C29 C28 C27 119.6(4) . . ?
C29 C28 H28 120.2(3) . . ?
C28 C29 Br4 120.1(3) . . ?
C30 C29 Br4 119.1(3) . . ?
C30 C29 C28 120.8(4) . . ?
H30 C30 C29 120.4(3) . . ?
C31 C30 C29 119.3(4) . . ?
C31 C30 H30 120.4(3) . . ?
H31 C31 C30 119.6(3) . . ?
C32 C31 C30 120.8(4) . . ?
C32 C31 H31 119.6(3) . . ?
C31 C32 C27 119.3(5) . . ?
H32 C32 C27 120.3(3) . . ?
H32 C32 C31 120.3(3) . . ?

loop_
_geom_bond_atom_site_label_1
_geom_bond_atom_site_label_2
_geom_bond_distance
_geom_bond_site_symmetry_2
_geom_bond_publ_flag
C1 S1 1.726(4) . ?
C1 C4 1.376(5) . ?
C1 C7 1.464(5) . ?
O1 C13 1.215(5) . ?
S1 C2 1.723(4) . ?
Br1 C9 1.895(4) . ?
C2 C3 1.390(5) . ?
C2 C13 1.478(5) . ?
O2 C26 1.223(5) . ?
S2 C4 1.738(4) . ?
S2 C6 1.751(4) . ?
Br2 C16 1.882(4) . ?
C3 C4 1.428(5) . ?
C3 C5 1.447(5) . ?
Br4 C29 1.875(5) . ?
C5 C6 1.377(5) . ?
C5 C20 1.491(12) . ?
C5 C20B 1.51(2) . ?
C6 C26 1.490(5) . ?
C7 C8 1.391(5) . ?
C7 C12 1.394(5) . ?
C8 H8 0.9300 . ?
C8 C9 1.370(5) . ?
C9 C10 1.383(6) . ?
C10 H10 0.9300 . ?
C10 C11 1.381(6) . ?
C11 H11 0.9300 . ?
C11 C12 1.378(5) . ?
C12 H12 0.9300 . ?
C13 C14 1.499(5) . ?
C14 C15 1.389(5) . ?
C14 C19 1.387(5) . ?
C15 H15 0.9300 . ?
C15 C16 1.376(6) . ?
C16 C17 1.370(7) . ?
C17 H17 0.9300 . ?
C17 C18 1.388(7) . ?
C18 H18 0.9300 . ?
C18 C19 1.379(6) . ?
C19 H19 0.9300 . ?
Br3 C22 1.882(9) . ?
C20 C21 1.385(13) . ?
C20 C25 1.403(11) . ?
C21 H21 0.9300 . ?
C21 C22 1.373(14) . ?
C22 C23 1.381(12) . ?
C23 H23 0.9300 . ?
C23 C24 1.386(13) . ?
C24 H24 0.9300 . ?
C24 C25 1.365(14) . ?
C25 H25 0.9300 . ?
Br3B C24B 1.905(19) . ?
C20B C21B 1.34(2) . ?
C20B C25B 1.40(2) . ?
C21B H21B 0.9300 . ?
C21B C22B 1.39(3) . ?
C22B H22B 0.9300 . ?
C22B C23B 1.33(3) . ?
C23B H23B 0.9300 . ?
C23B C24B 1.26(3) . ?
C24B C25B 1.49(3) . ?
C25B H25B 0.9300 . ?
C26 C27 1.488(5) . ?
C27 C28 1.374(6) . ?
C27 C32 1.394(6) . ?
C28 H28 0.9300 . ?
C28 C29 1.380(5) . ?
C29 C30 1.379(6) . ?
C30 H30 0.9300 . ?
C30 C31 1.378(7) . ?
C31 H31 0.9300 . ?
C31 C32 1.376(7) . ?
C32 H32 0.9300 . ?

loop_
_geom_torsion_atom_site_label_1
_geom_torsion_atom_site_label_2
_geom_torsion_atom_site_label_3
_geom_torsion_atom_site_label_4
_geom_torsion
_geom_torsion_site_symmetry_1
_geom_torsion_site_symmetry_2
_geom_torsion_site_symmetry_3
_geom_torsion_site_symmetry_4
_geom_torsion_publ_flag
C1 C4 C3 C2 1.9(4) . . . . ?
C1 C4 C3 C5 -175.9(3) . . . . ?
C1 C7 C8 C9 -178.8(4) . . . . ?
C1 C7 C12 C11 179.1(4) . . . . ?
O1 C13 C2 S1 -34.8(4) . . . . ?
O1 C13 C2 C3 146.4(4) . . . . ?
O1 C13 C14 C15 -38.9(4) . . . . ?
O1 C13 C14 C19 139.7(4) . . . . ?
S1 C2 C3 C4 -2.9(3) . . . . ?
S1 C2 C3 C5 174.1(2) . . . . ?
S1 C2 C13 C14 141.7(3) . . . . ?
Br1 C9 C8 C7 174.9(3) . . . . ?
Br1 C9 C10 C11 -175.1(3) . . . . ?
C2 C3 C4 S2 -175.7(3) . . . . ?
C2 C3 C5 C6 178.0(5) . . . . ?
C2 C3 C5 C20 -0.4(8) . . . . ?
C2 C3 C5 C20B -14.9(13) . . . . ?
C2 C13 C14 C15 144.6(3) . . . . ?
C2 C13 C14 C19 -36.7(4) . . . . ?
O2 C26 C6 S2 -28.0(4) . . . . ?
O2 C26 C6 C5 148.8(4) . . . . ?
O2 C26 C27 C28 140.7(4) . . . . ?
O2 C26 C27 C32 -39.1(5) . . . . ?
S2 C4 C3 C5 6.6(3) . . . . ?
S2 C6 C5 C3 1.3(3) . . . . ?
S2 C6 C5 C20 179.8(7) . . . . ?
S2 C6 C5 C20B -163.9(12) . . . . ?
S2 C6 C26 C27 151.4(3) . . . . ?
Br2 C16 C15 C14 173.8(3) . . . . ?
Br2 C16 C17 C18 -174.4(3) . . . . ?
C3 C5 C6 C26 -175.5(3) . . . . ?
C3 C5 C20 C21 -61.6(8) . . . . ?
C3 C5 C20 C25 123.3(12) . . . . ?
C3 C5 C20B C21B -50.6(17) . . . . ?
C3 C5 C20B C25B 128.6(19) . . . . ?
Br4 C29 C28 C27 -178.8(3) . . . . ?
Br4 C29 C30 C31 179.9(4) . . . . ?
C5 C6 C26 C27 -31.8(5) . . . . ?
C5 C20 C21 C22 -175.0(11) . . . . ?
C5 C20 C25 C24 175.6(14) . . . . ?
C5 C20B C21B C22B -176(3) . . . . ?
C5 C20B C25B C24B 176.6(19) . . . . ?
C6 C26 C27 C28 -38.7(4) . . . . ?
C6 C26 C27 C32 141.5(4) . . . . ?
C7 C8 C9 C10 -0.7(5) . . . . ?
C7 C12 C11 C10 0.1(5) . . . . ?
C8 C9 C10 C11 0.5(5) . . . . ?
C9 C10 C11 C12 -0.2(5) . . . . ?
C13 C14 C15 C16 179.8(4) . . . . ?
C13 C14 C19 C18 -177.2(4) . . . . ?
C14 C15 C16 C17 -3.1(5) . . . . ?
C14 C19 C18 C17 -2.1(5) . . . . ?
C15 C16 C17 C18 2.5(5) . . . . ?
C16 C17 C18 C19 0.1(5) . . . . ?
Br3 C22 C21 C20 -179.7(12) . . . . ?
Br3 C22 C23 C24 179.3(8) . . . . ?
C20 C21 C22 C23 -1.0(17) . . . . ?
C20 C25 C24 C23 -1.1(19) . . . . ?
C21 C22 C23 C24 0.6(12) . . . . ?
C22 C23 C24 C25 0.5(14) . . . . ?
Br3B C24B C23B C22B 179.9(16) . . . . ?
Br3B C24B C25B C20B -177(2) . . . . ?
C20B C21B C22B C23B -1(3) . . . . ?
C20B C25B C24B C23B -0(3) . . . . ?
C21B C22B C23B C24B -3(3) . . . . ?
C22B C23B C24B C25B 4(3) . . . . ?
C26 C27 C28 C29 178.0(4) . . . . ?
C26 C27 C32 C31 -176.6(4) . . . . ?
C27 C28 C29 C30 -0.4(5) . . . . ?
C27 C32 C31 C30 -2.5(5) . . . . ?
C28 C29 C30 C31 1.5(5) . . . . ?
C29 C30 C31 C32 -0.0(6) . . . . ?

loop_
_restr_equal_distance_atom_site_label_1
_restr_equal_distance_atom_site_label_2
_restr_equal_distance_site_symmetry_2
_restr_equal_distance_class_id
C5 C20 1 1
C5 C20B 1 1

loop_
_restr_equal_distance_class_class_id
_restr_equal_distance_class_target_weight_param
_restr_equal_distance_class_average
_restr_equal_distance_class_esd
_restr_equal_distance_class_diff_max
1 0.0200 1.5016 0.0107 0.0107

loop_
_restr_U_rigid_atom_site_label_1
_restr_U_rigid_atom_site_label_2
_restr_U_rigid_target_weight_param
_restr_U_rigid_U_parallel
_restr_U_rigid_diff
Br3 C21 0.0100 0.0379 -0.0054
Br3 C22 0.0100 0.0487 -0.0005
Br3 C23 0.0100 0.0709 -0.0032
C20 C21 0.0100 0.0378 -0.0095
C20 C22 0.0100 0.0344 -0.0038
C20 C24 0.0100 0.0294 -0.0072
C20 C25 0.0100 0.0269 -0.0015
C21 C22 0.0100 0.0323 0.0048
C21 C23 0.0100 0.0312 0.0023
C21 C25 0.0100 0.0402 -0.0002
C22 C23 0.0100 0.0498 -0.0032
C22 C24 0.0100 0.0590 -0.0081
C23 C24 0.0100 0.0690 -0.0024
C23 C25 0.0100 0.0513 -0.0089
C24 C25 0.0100 0.0427 -0.0025
Br3B C23B 0.0100 0.1035 0.0151
Br3B C24B 0.0100 0.0557 0.0088
Br3B C25B 0.0100 0.0315 -0.0029
C20B C21B 0.0100 0.0407 0.0023
C20B C22B 0.0100 0.0438 -0.0030
C20B C24B 0.0100 0.0297 -0.0022
C20B C25B 0.0100 0.0297 -0.0046
C21B C22B 0.0100 0.0365 -0.0049
C21B C23B 0.0100 0.0403 -0.0034
C21B C25B 0.0100 0.0431 0.0010
C22B C23B 0.0100 0.0753 -0.0018
C22B C24B 0.0100 0.0799 0.0009
C23B C24B 0.0100 0.0927 0.0043
C23B C25B 0.0100 0.0595 0.0032
C24B C25B 0.0100 0.0459 -0.0054

loop_
_restr_U_similar_atom_site_label_1
_restr_U_similar_atom_site_label_2
_restr_U_similar_weight_param
Br3 C22 0.0800
Br3 C22B 0.0800
Br3 C23B 0.0800
C20 C21 0.0400
C20 C25 0.0400
C20 C20B 0.0400
C20 C21B 0.0400
C20 C25B 0.0400
C21 C22 0.0400
C21 C20B 0.0400
C21 C21B 0.0400
C21 C22B 0.0400
C21 C25B 0.0400
C22 C23 0.0400
C22 C21B 0.0400
C22 C22B 0.0400
C22 C23B 0.0400
C22 C24B 0.0400
C23 C24 0.0400
C23 Br3B 0.0800
C23 C22B 0.0400
C23 C23B 0.0400
C23 C24B 0.0400
C24 C25 0.0400
C24 Br3B 0.0800
C24 C23B 0.0400
C24 C24B 0.0400
C24 C25B 0.0400
C25 C20B 0.0400
C25 C24B 0.0400
C25 C25B 0.0400
Br3B C24B 0.0800
C20B C21B 0.0400
C20B C25B 0.0400
C21B C22B 0.0400
C22B C23B 0.0400
C23B C24B 0.0400
C24B C25B 0.0400

loop_
_exptl_oxdiff_crystal_face_indexfrac_h
_exptl_oxdiff_crystal_face_indexfrac_k
_exptl_oxdiff_crystal_face_indexfrac_l
_exptl_oxdiff_crystal_face_x
_exptl_oxdiff_crystal_face_y
_exptl_oxdiff_crystal_face_z
1.0032 0.0098 -1.0040 0.0263 0.0553 0.0130
-1.0032 -0.0098 1.0040 -0.0263 -0.0553 -0.0130
2.0084 0.0021 0.9988 0.0315 0.0727 -0.1195
-2.0084 -0.0021 -0.9988 -0.0315 -0.0727 0.1195
-1.0301 5.0177 -3.9780 0.2134 -0.0886 0.2248
1.0301 -5.0177 3.9780 -0.2134 0.0886 -0.2248
-0.9826 -4.9846 -3.0346 -0.2027 0.0915 0.1858
0.9833 4.9788 4.0369 0.1956 -0.1041 -0.2343

loop_
_atom_site_anharm_gc_c_label
_atom_site_anharm_gc_c_111
_atom_site_anharm_gc_c_112
_atom_site_anharm_gc_c_113
_atom_site_anharm_gc_c_122
_atom_site_anharm_gc_c_123
_atom_site_anharm_gc_c_133
_atom_site_anharm_gc_c_222
_atom_site_anharm_gc_c_223
_atom_site_anharm_gc_c_233
_atom_site_anharm_gc_c_333
Br1 -0.0000029(2) -0.00000189(11) -0.00000143(11) -0.00000096(9) -0.00000089(6) -0.00000090(9) 0.00000022(12) -0.00000034(7) -0.00000061(6) -0.00000089(10)
Br2 -0.0000032(3) 0.00000325(13) 0.00000149(13) 0.00000138(9) 0.00000117(6) 0.00000064(9) 0.00000024(12) 0.00000064(6) 0.00000055(5) 0.00000037(9)
Br4 0.0000011(2) 0.00000093(10) -0.00000043(11) 0.00000079(7) -0.00000015(5) -0.00000005(8) 0.00000034(10) 0.00000008(5) -0.00000017(5) 0.00000003(10)

loop_
_atom_site_anharm_gc_d_label
_atom_site_anharm_gc_d_1111
_atom_site_anharm_gc_d_1112
_atom_site_anharm_gc_d_1113
_atom_site_anharm_gc_d_1122
_atom_site_anharm_gc_d_1123
_atom_site_anharm_gc_d_1133
_atom_site_anharm_gc_d_1222
_atom_site_anharm_gc_d_1223
_atom_site_anharm_gc_d_1233
_atom_site_anharm_gc_d_1333
_atom_site_anharm_gc_d_2222
_atom_site_anharm_gc_d_2223
_atom_site_anharm_gc_d_2233
_atom_site_anharm_gc_d_2333
_atom_site_anharm_gc_d_3333
Br1 0.00000009(2) 0.000000053(9) 0.000000014(9) 0.000000030(6) 0.000000010(4) 0.000000013(6) 0.000000030(6) 0.000000007(3) -0.000000000(3) 0.000000006(6) 0.000000038(9) 0.000000017(4) 0.000000007(3) -0.000000003(4) 0.000000002(7)
Br2 0.00000019(3) 0.000000003(11) 0.000000008(12) 0.000000030(6) 0.000000011(4) 0.000000022(7) 0.000000022(6) 0.000000009(3) 0.000000007(3) 0.000000016(5) 0.000000049(9) 0.000000012(4) 0.000000015(3) 0.000000004(3) 0.000000022(7)
Br4 0.00000011(2) 0.000000024(8) 0.000000018(10) 0.000000034(4) -0.000000001(4) 0.000000029(6) 0.000000006(4) 0.000000004(2) 0.000000003(3) 0.000000020(6) 0.000000051(7) -0.000000004(3) 0.000000015(2) 0.000000002(3) 0.000000043(8)
